data_1568830
loop_
_publ_author_name
'Biswas, Sourav'
'Das, Anish Kumar'
'Sardar, Avirup'
'Manna, Surya Sekhar'
'Mondal, Pradip Kumar'
'Polentarutti, Maurizio'
'Pathak, Biswarup'
'Mandal, Sukhendu'

_publ_section_title
;
 Luminescent
 [CO<sub>2</sub>@Ag<sub>20</sub>(SAdm)<sub>10</sub>(CF<sub>3</sub>COO)<sub>10</sub>(DMA)<sub>2</sub>]
 nanocluster: synthetic strategy and its implication towards white light
 emission.
;
_journal_issue 18
_journal_name_full Nanoscale
_journal_page_first 8377
_journal_page_last 8386
_journal_paper_doi 10.1039/d3nr01107k
_journal_volume 15
_journal_year 2023
_chemical_formula_sum 'C129 H162 Ag20 F30 N2 O24 S10'
_chemical_formula_weight 5172.60
_space_group_crystal_system monoclinic
_space_group_IT_number 14
_space_group_name_Hall '-P 2yn'
_space_group_name_H-M_alt 'P 1 21/n 1'
_atom_sites_solution_hydrogens geom
_audit_creation_method SHELXL-2018/3
_audit_update_record
;
2023-02-07 deposited with the CCDC.	2023-04-09 downloaded from the CCDC.
;
_cell_angle_alpha 90
_cell_angle_beta 96.34(3)
_cell_angle_gamma 90
_cell_formula_units_Z 2
_cell_length_a 15.085(3)
_cell_length_b 19.980(4)
_cell_length_c 27.634(6)
_cell_measurement_reflns_used 120474
_cell_measurement_temperature 100(2)
_cell_measurement_theta_max 24.056
_cell_measurement_theta_min 1.099
_cell_volume 8278(3)
_computing_molecular_graphics 'Olex2 1.3 (Dolomanov et al., 2009)'
_computing_publication_material 'Olex2 1.3 (Dolomanov et al., 2009)'
_computing_structure_refinement 'SHELXL-2018/3 (Sheldrick, 2018)'
_computing_structure_solution 'SHELXT 2018/2 (Sheldrick, 2018)'
_diffrn_ambient_temperature 100(2)
_diffrn_measured_fraction_theta_full 0.993
_diffrn_measured_fraction_theta_max 0.991
_diffrn_measurement_device_type 'Arinax MD2s Goniometer, Pilatus 6M detector'
_diffrn_measurement_method 'Rotating crystal'
_diffrn_radiation_type Synchrotron
_diffrn_radiation_wavelength 0.6199
_diffrn_reflns_av_R_equivalents 0.0828
_diffrn_reflns_av_unetI/netI 0.0496
_diffrn_reflns_Laue_measured_fraction_full 0.993
_diffrn_reflns_Laue_measured_fraction_max 0.991
_diffrn_reflns_limit_h_max 19
_diffrn_reflns_limit_h_min -19
_diffrn_reflns_limit_k_max 26
_diffrn_reflns_limit_k_min -26
_diffrn_reflns_limit_l_max 36
_diffrn_reflns_limit_l_min -36
_diffrn_reflns_number 120474
_diffrn_reflns_point_group_measured_fraction_full 0.993
_diffrn_reflns_point_group_measured_fraction_max 0.991
_diffrn_reflns_theta_full 21.835
_diffrn_reflns_theta_max 24.056
_diffrn_reflns_theta_min 1.099
_diffrn_source 'Elettra Synchrotron - XRD2 BL'
_exptl_absorpt_coefficient_mu 1.745
_exptl_crystal_colour Colorless
_exptl_crystal_density_diffrn 2.075
_exptl_crystal_description Block
_exptl_crystal_F_000 5024
_exptl_crystal_size_max 0.100
_exptl_crystal_size_mid 0.050
_exptl_crystal_size_min 0.020
_refine_diff_density_max 4.146
_refine_diff_density_min -2.493
_refine_diff_density_rms 0.388
_refine_ls_extinction_method none
_refine_ls_goodness_of_fit_ref 1.517
_refine_ls_hydrogen_treatment constr
_refine_ls_matrix_type full
_refine_ls_number_parameters 734
_refine_ls_number_reflns 19534
_refine_ls_number_restraints 1849
_refine_ls_restrained_S_all 1.503
_refine_ls_R_factor_all 0.1625
_refine_ls_R_factor_gt 0.1333
_refine_ls_shift/su_max 0.001
_refine_ls_shift/su_mean 0.000
_refine_ls_structure_factor_coef Fsqd
_refine_ls_weighting_details 'w=1/[\s^2^(Fo^2^)+(0.2000P)^2^] where P=(Fo^2^+2Fc^2^)/3'
_refine_ls_weighting_scheme calc
_refine_ls_wR_factor_gt 0.3906
_refine_ls_wR_factor_ref 0.4158
_reflns_Friedel_coverage 0.000
_reflns_number_gt 12245
_reflns_number_total 19534
_reflns_threshold_expression 'I > 2\s(I)'
_cod_data_source_file d3nr01107k2.cif
_cod_data_source_block X4ESxT-03Jun131503_a
_cod_depositor_comments 'Adding full bibliography for 1568830.cif.'
_cod_original_sg_symbol_H-M 'P 21/n'
_cod_database_code 1568830
_shelx_shelxl_version_number 2018/3
_shelx_space_group_comment
;
The symmetry employed for this shelxl refinement is uniquely defined
by the following loop, which should always be used as a source of
symmetry information in preference to the above space-group names.
They are only intended as comments.
;
_shelx_estimated_absorpt_t_min 0.845
_shelx_estimated_absorpt_t_max 0.966

loop_
_space_group_symop_operation_xyz
'x, y, z'
'-x+1/2, y+1/2, -z+1/2'
'-x, -y, -z'
'x-1/2, -y-1/2, z-1/2'

loop_
_atom_site_label
_atom_site_type_symbol
_atom_site_fract_x
_atom_site_fract_y
_atom_site_fract_z
_atom_site_U_iso_or_equiv
_atom_site_adp_type
_atom_site_occupancy
_atom_site_site_symmetry_order
_atom_site_calc_flag
_atom_site_refinement_flags_posn
_atom_site_refinement_flags_adp
_atom_site_refinement_flags_occupancy
_atom_site_disorder_assembly
_atom_site_disorder_group
Ag03 Ag 0.60524(7) 0.37950(6) 0.43455(4) 0.0740(3) Uani 1 1 d . . . A 1
Ag06 Ag 0.62487(8) 0.37083(7) 0.55965(4) 0.0759(3) Uani 1 1 d . . . B 1
Ag01 Ag 0.62447(7) 0.64305(7) 0.50810(4) 0.0702(3) Uani 1 1 d . . . C 1
Ag04 Ag 0.52751(7) 0.64735(7) 0.65859(4) 0.0765(4) Uani 1 1 d . . . . .
Ag05 Ag 0.53185(8) 0.49083(7) 0.68697(4) 0.0809(4) Uani 1 1 d . . . B 1
Ag02 Ag 0.51530(7) 0.33673(6) 0.65007(4) 0.0754(3) Uani 1 1 d . . . B 1
Ag07 Ag 0.63556(8) 0.53525(6) 0.60419(5) 0.0770(3) Uani 1 1 d . . . B 1
Ag08 Ag 0.60258(8) 0.54999(7) 0.40178(5) 0.0805(4) Uani 1 1 d . . . D 1
Ag09 Ag 0.52585(8) 0.74501(7) 0.56457(6) 0.0924(4) Uani 1 1 d . . . . .
Ag0A Ag 0.49915(10) 0.24949(8) 0.55108(4) 0.0888(4) Uani 1 1 d . . . . .
S00B S 0.63353(19) 0.42380(16) 0.63819(10) 0.0563(7) Uani 1 1 d . . . . .
S00C S 0.60615(19) 0.29148(19) 0.49368(10) 0.0611(8) Uani 1 1 d . . . . .
S00D S 0.63676(18) 0.65505(17) 0.59577(11) 0.0575(7) Uani 1 1 d . . . . .
S00E S 0.5939(2) 0.44357(19) 0.36129(13) 0.0685(8) Uani 1 1 d . . . . .
S00F S 0.6113(2) 0.6663(2) 0.42206(12) 0.0702(9) Uani 1 1 d . . . . .
C00G C 0.500000 0.500000 0.500000 0.049(4) Uani 1 2 d S . P . .
C00H C 0.7446(13) 0.4055(9) 0.6741(6) 0.125(3) Uani 1 1 d D . . . .
C00I C 0.7055(11) 0.2366(10) 0.4918(5) 0.118(2) Uani 1 1 d D . . . .
C00J C 0.6908(13) 0.4344(8) 0.3273(7) 0.136(3) Uani 1 1 d D . . . .
C00K C 0.7476(10) 0.6899(9) 0.6210(5) 0.108(3) Uani 1 1 d D U . . .
C00L C 0.7226(14) 0.7051(12) 0.4069(7) 0.166(5) Uani 1 1 d D . . . .
O00N O 0.6075(11) 0.5598(11) 0.7439(9) 0.162(8) Uani 1 1 d . . . . .
C00O C 0.9076(11) 0.6694(8) 0.6241(6) 0.1241(18) Uani 1 1 d D U . . .
H00O H 0.955375 0.638356 0.615457 0.149 Uiso 1 1 calc R U . . .
F00Q F 0.3890(11) 0.2909(9) 0.7981(7) 0.192(5) Uani 1 1 d D U . . .
C00S C 0.8834(14) 0.7406(13) 0.4468(6) 0.166(5) Uani 1 1 d D . . . .
H00S H 0.923651 0.747706 0.477600 0.199 Uiso 1 1 calc R U . . .
C00U C 0.7969(13) 0.1376(10) 0.4445(5) 0.118(2) Uani 1 1 d D . . . .
H00A H 0.847253 0.107461 0.439538 0.141 Uiso 1 1 calc R U . . .
H00B H 0.751067 0.132574 0.416245 0.141 Uiso 1 1 calc R U . . .
C00W C 0.769(2) 0.4869(12) 0.5053(12) 0.167(6) Uani 1 1 d D U . . .
C00X C 0.7581(10) 0.1175(9) 0.4900(5) 0.118(2) Uani 1 1 d D . . . .
H00X H 0.739197 0.069519 0.488795 0.141 Uiso 1 1 calc R U . . .
C00Y C 0.8455(10) 0.7258(9) 0.6940(6) 0.1241(18) Uani 1 1 d D U . . .
H00Y H 0.852348 0.730670 0.730247 0.149 Uiso 1 1 calc R U . . .
O00Z O 0.540(2) 0.2336(13) 0.6767(8) 0.220(5) Uani 1 1 d D U . . .
C010 C 0.8293(11) 0.2085(8) 0.4472(5) 0.118(2) Uani 1 1 d D . . . .
H010 H 0.860972 0.218389 0.418107 0.141 Uiso 1 1 calc R U . . .
C011 C 0.8484(11) 0.2037(8) 0.5376(5) 0.118(2) Uani 1 1 d D . . . .
H011 H 0.890942 0.211253 0.567502 0.141 Uiso 1 1 calc R U . . .
O012 O 0.534(2) 0.1731(12) 0.6077(8) 0.220(5) Uani 1 1 d D U . . .
C013 C 0.8990(15) 0.3295(8) 0.6830(7) 0.125(3) Uani 1 1 d D . . . .
H01A H 0.875624 0.302087 0.654606 0.150 Uiso 1 1 calc R U . . .
H01B H 0.958592 0.311739 0.695129 0.150 Uiso 1 1 calc R U . . .
C015 C 0.7538(13) 0.3768(10) 0.3484(8) 0.136(3) Uani 1 1 d D . . . .
H01C H 0.773489 0.386169 0.383097 0.163 Uiso 1 1 calc R U . . .
H01D H 0.720115 0.334239 0.346646 0.163 Uiso 1 1 calc R U . . .
C016 C 0.8579(13) 0.6794(11) 0.3646(7) 0.166(5) Uani 1 1 d D . . . .
H016 H 0.887160 0.648286 0.342909 0.199 Uiso 1 1 calc R U . . .
C017 C 0.8180(13) 0.1322(10) 0.5348(6) 0.118(2) Uani 1 1 d D . . . .
H01E H 0.870877 0.102641 0.535954 0.141 Uiso 1 1 calc R U . . .
H01F H 0.786507 0.121906 0.563457 0.141 Uiso 1 1 calc R U . . .
O018 O 0.5608(17) 0.6590(9) 0.7399(5) 0.154(8) Uani 1 1 d . . . . .
C019 C 0.7956(12) 0.7981(12) 0.3722(7) 0.166(5) Uani 1 1 d D . . . .
H019 H 0.792032 0.843043 0.356257 0.199 Uiso 1 1 calc R U . . .
C01A C 0.7687(11) 0.2501(11) 0.5370(6) 0.118(2) Uani 1 1 d D . . . .
H01G H 0.737875 0.242453 0.566383 0.141 Uiso 1 1 calc R U . . .
H01H H 0.788801 0.297274 0.537236 0.141 Uiso 1 1 calc R U . . .
C01B C 0.9138(15) 0.4524(9) 0.7046(7) 0.125(3) Uani 1 1 d D . . . .
H01I H 0.976081 0.455582 0.719942 0.150 Uiso 1 1 calc R U . . .
H01J H 0.898478 0.495872 0.688628 0.150 Uiso 1 1 calc R U . . .
C01C C 0.7852(15) 0.4750(9) 0.2470(8) 0.136(3) Uani 1 1 d D . . . .
H01K H 0.832182 0.475128 0.224675 0.163 Uiso 1 1 calc R U . . .
H01L H 0.741321 0.510081 0.235819 0.163 Uiso 1 1 calc R U . . .
C01D C 0.7463(14) 0.5012(9) 0.3288(9) 0.136(3) Uani 1 1 d D . . . .
H01M H 0.707797 0.538301 0.315228 0.163 Uiso 1 1 calc R U . . .
H01N H 0.768387 0.512337 0.362868 0.163 Uiso 1 1 calc R U . . .
C01E C 0.8526(13) 0.7921(9) 0.6701(6) 0.1241(18) Uani 1 1 d D U . . .
H01O H 0.908582 0.814159 0.683680 0.149 Uiso 1 1 calc R U . . .
H01P H 0.802186 0.820683 0.677446 0.149 Uiso 1 1 calc R U . . .
C01G C 0.7459(12) 0.3350(9) 0.6959(8) 0.125(3) Uani 1 1 d D . . . .
H01Q H 0.730994 0.301694 0.669766 0.150 Uiso 1 1 calc R U . . .
H01R H 0.700979 0.331636 0.719326 0.150 Uiso 1 1 calc R U . . .
C1 C 0.8553(12) 0.4427(8) 0.7435(7) 0.125(3) Uani 1 1 d D . . . .
H1 H 0.869480 0.474779 0.771082 0.150 Uiso 1 1 calc R U . . .
O21A O 0.4976(16) 0.479(2) 0.4629(16) 0.130(10) Uani 0.45(3) 1 d . U P E 1
C01L C 0.9178(13) 0.7366(10) 0.6014(6) 0.1241(18) Uani 1 1 d D U . . .
H01S H 0.978744 0.753619 0.611276 0.149 Uiso 1 1 calc R U . . .
H01T H 0.910316 0.731873 0.565569 0.149 Uiso 1 1 calc R U . . .
C01M C 0.8516(10) 0.7861(9) 0.6160(6) 0.127(3) Uani 1 1 d D U . . .
H01U H 0.860363 0.830822 0.600925 0.152 Uiso 1 1 calc R U . . .
C01P C 0.8163(10) 0.6393(10) 0.6094(8) 0.127(3) Uani 1 1 d D U . . .
H01V H 0.808993 0.628997 0.574159 0.152 Uiso 1 1 calc R U . . .
H01W H 0.809209 0.597355 0.627623 0.152 Uiso 1 1 calc R U . . .
F01R F 0.9047(19) 0.4711(13) 0.5412(9) 0.233(7) Uani 1 1 d D U . . .
C01S C 0.852(2) 0.4911(10) 0.5043(9) 0.173(6) Uani 1 1 d D U . . .
C01T C 0.8368(16) 0.7468(13) 0.3401(6) 0.166(5) Uani 1 1 d D . . . .
H01X H 0.795157 0.739405 0.310340 0.199 Uiso 1 1 calc R U . . .
H01Y H 0.892563 0.765646 0.330022 0.199 Uiso 1 1 calc R U . . .
F01U F 0.8848(14) 0.4563(11) 0.4719(8) 0.218(6) Uani 1 1 d D U . . .
C01V C 0.8390(10) 0.3208(8) 0.7219(7) 0.128(9) Uani 1 1 d D . . . .
H01Z H 0.843149 0.274472 0.735568 0.153 Uiso 1 1 calc R U . . .
F01W F 0.8951(16) 0.5461(11) 0.4971(9) 0.225(7) Uani 1 1 d D U . . .
C01Y C 0.8475(16) 0.3720(9) 0.7611(6) 0.125(3) Uani 1 1 d D . . . .
H01 H 0.900803 0.361431 0.784015 0.150 Uiso 1 1 calc R U . . .
H H 0.794750 0.368833 0.779328 0.150 Uiso 1 1 calc R U . . .
F01Z F 0.3960(12) 0.3917(10) 0.8300(7) 0.206(6) Uani 1 1 d D U . . .
C020 C 0.596(4) 0.614(2) 0.7587(11) 0.221(5) Uani 1 1 d D . . . .
C021 C 0.9100(12) 0.4000(8) 0.6661(6) 0.137(10) Uani 1 1 d D . . . .
H021 H 0.958824 0.404587 0.644612 0.165 Uiso 1 1 calc R U . . .
C022 C 0.7497(11) 0.2538(10) 0.4470(6) 0.118(2) Uani 1 1 d D . . . .
H02A H 0.707906 0.246461 0.417250 0.141 Uiso 1 1 calc R U . . .
H02B H 0.768602 0.301297 0.447944 0.141 Uiso 1 1 calc R U . . .
C024 C 0.7636(13) 0.4565(10) 0.7154(7) 0.125(3) Uani 1 1 d D . . . .
H02C H 0.716823 0.453347 0.737829 0.150 Uiso 1 1 calc R U . . .
H02D H 0.762324 0.502307 0.701777 0.150 Uiso 1 1 calc R U . . .
C027 C 0.7628(14) 0.6550(13) 0.3725(9) 0.166(5) Uani 1 1 d D . . . .
H02E H 0.724883 0.652787 0.340937 0.199 Uiso 1 1 calc R U . . .
H02F H 0.765778 0.609703 0.387156 0.199 Uiso 1 1 calc R U . . .
F02B F 0.6583(18) 0.1195(11) 0.7121(7) 0.232(7) Uani 1 1 d D U . . .
C02C C 0.7614(12) 0.7569(10) 0.5974(7) 0.126(3) Uani 1 1 d D U . . .
H02G H 0.713693 0.788231 0.604618 0.151 Uiso 1 1 calc R U . . .
H02H H 0.757530 0.751295 0.561612 0.151 Uiso 1 1 calc R U . . .
C02E C 0.8910(11) 0.2218(10) 0.4925(6) 0.118(2) Uani 1 1 d D . . . .
H02I H 0.907357 0.269856 0.493709 0.141 Uiso 1 1 calc R U . . .
H02J H 0.946365 0.195489 0.491529 0.141 Uiso 1 1 calc R U . . .
C02F C 0.7020(14) 0.7736(13) 0.3812(9) 0.166(5) Uani 1 1 d D . . . .
H02K H 0.663171 0.767858 0.350137 0.199 Uiso 1 1 calc R U . . .
H02L H 0.673204 0.804932 0.402347 0.199 Uiso 1 1 calc R U . . .
C02J C 0.9106(15) 0.6839(12) 0.4152(7) 0.166(5) Uani 1 1 d D . . . .
H02M H 0.903616 0.641199 0.432546 0.199 Uiso 1 1 calc R U . . .
H02N H 0.974596 0.689087 0.411190 0.199 Uiso 1 1 calc R U . . .
C02L C 0.7543(11) 0.6990(12) 0.6760(5) 0.1241(18) Uani 1 1 d D U . . .
H02O H 0.707863 0.730712 0.684407 0.149 Uiso 1 1 calc R U . . .
H02P H 0.744564 0.655622 0.691866 0.149 Uiso 1 1 calc R U . . .
C02P C 0.8165(12) 0.4109(12) 0.6385(6) 0.125(3) Uani 1 1 d D . . . .
H02Q H 0.805167 0.376874 0.612544 0.150 Uiso 1 1 calc R U . . .
H02R H 0.813565 0.455669 0.623080 0.150 Uiso 1 1 calc R U . . .
F02Q F 0.2941(12) 0.3692(10) 0.7694(7) 0.196(6) Uani 1 1 d D U . . .
C02S C 0.6573(13) 0.4180(11) 0.2726(7) 0.136(3) Uani 1 1 d D . . . .
H02S H 0.619432 0.377400 0.270939 0.163 Uiso 1 1 calc R U . . .
H02T H 0.620832 0.455607 0.258012 0.163 Uiso 1 1 calc R U . . .
O02V O 0.7297(18) 0.4273(15) 0.5030(10) 0.209(7) Uani 1 1 d D U . . .
C7 C 0.7887(13) 0.7153(15) 0.4539(7) 0.166(5) Uani 1 1 d D . . . .
H7A H 0.761581 0.747577 0.475121 0.199 Uiso 1 1 calc R U . . .
H7B H 0.794709 0.672134 0.471505 0.199 Uiso 1 1 calc R U . . .
C12 C 0.8437(16) 0.8030(12) 0.4238(7) 0.166(5) Uani 1 1 d D . . . .
H12A H 0.892085 0.836368 0.423308 0.199 Uiso 1 1 calc R U . . .
H12B H 0.800849 0.820942 0.445175 0.199 Uiso 1 1 calc R U . . .
F5 F 0.5972(18) 0.0640(11) 0.6539(7) 0.250(7) Uani 1 1 d D U . . .
O21B O 0.5048(15) 0.5507(18) 0.4836(14) 0.138(9) Uani 0.55(3) 1 d . U P E 2
C19 C 0.6790(11) 0.1637(8) 0.4896(7) 0.118(2) Uani 1 1 d D . . . .
H19A H 0.646183 0.153082 0.517718 0.141 Uiso 1 1 calc R U . . .
H19B H 0.638209 0.155699 0.459525 0.141 Uiso 1 1 calc R U . . .
C47 C 0.8371(12) 0.3688(9) 0.3206(7) 0.136(3) Uani 1 1 d D . . . .
H47 H 0.877249 0.332682 0.335383 0.163 Uiso 1 1 calc R U . . .
C6 C 0.8837(13) 0.4369(10) 0.3244(8) 0.148(10) Uani 1 1 d D . . . .
H6A H 0.941107 0.433472 0.310332 0.178 Uiso 1 1 calc R U . . .
H6B H 0.897122 0.448991 0.359219 0.178 Uiso 1 1 calc R U . . .
C5 C 0.7380(11) 0.4064(9) 0.2436(7) 0.136(3) Uani 1 1 d D . . . .
H5 H 0.717707 0.394719 0.208901 0.163 Uiso 1 1 calc R U . . .
C25 C 0.7990(14) 0.3507(8) 0.2682(8) 0.136(3) Uani 1 1 d D . . . .
H25A H 0.764384 0.308678 0.268794 0.163 Uiso 1 1 calc R U . . .
H25B H 0.848994 0.342649 0.248564 0.163 Uiso 1 1 calc R U . . .
C8 C 0.8275(13) 0.4927(8) 0.2981(8) 0.136(3) Uani 1 1 d D . . . .
H8 H 0.862472 0.535228 0.297825 0.163 Uiso 1 1 calc R U . . .
F13 F 0.6622(19) 0.5627(10) 0.8343(8) 0.258(8) Uani 1 1 d D U . . .
F1 F 0.6944(18) 0.6700(10) 0.8278(9) 0.249(8) Uani 1 1 d D U . . .
C9 C 0.9097(13) 0.6747(9) 0.6784(6) 0.1241(18) Uani 1 1 d D U . . .
H9A H 0.970884 0.686769 0.692484 0.149 Uiso 1 1 calc R U . . .
H9B H 0.895305 0.630503 0.691680 0.149 Uiso 1 1 calc R U . . .
C10 C 0.6284(17) 0.6223(10) 0.8101(11) 0.221(5) Uani 1 1 d D U . . .
F31 F 0.5553(18) 0.6397(13) 0.8364(8) 0.265(8) Uani 1 1 d D U . . .
O14 O 0.4873(7) 0.7897(6) 0.6346(4) 0.0924(4) Uani 1 1 d D U . . .
O1 O 0.4748(15) 0.4337(13) 0.7504(8) 0.175(5) Uani 1 1 d . U . . .
F34 F 0.5231(18) 0.1009(11) 0.7086(7) 0.241(7) Uani 1 1 d D U . . .
C42 C 0.444(2) 0.379(2) 0.7547(13) 0.158(5) Uani 1 1 d . U . . .
O80 O 0.4535(13) 0.7428(10) 0.6899(7) 0.152(4) Uani 1 1 d D U . . .
C13 C 0.4407(13) 0.7942(11) 0.6665(7) 0.124(4) Uani 1 1 d D U . . .
O65 O 0.4435(15) 0.3337(13) 0.7212(9) 0.173(5) Uani 1 1 d . U . . .
C32 C 0.3830(15) 0.3578(9) 0.7867(8) 0.168(5) Uani 1 1 d D U . . .
O2 O 0.6028(7) 0.8386(6) 0.5346(5) 0.0924(4) Uani 1 1 d D U . . .
C22 C 0.565(4) 0.1867(14) 0.6508(9) 0.221(5) Uani 1 1 d D U . . .
C4 C 0.5421(18) 0.8585(15) 0.4601(9) 0.143(5) Uani 1 1 d D U . . .
N12 N 0.6235(16) 0.9467(9) 0.5123(8) 0.164(5) Uani 1 1 d D U . . .
C3 C 0.5910(10) 0.8816(9) 0.5056(7) 0.153(5) Uani 1 1 d D U . . .
C21 C 0.667(2) 0.9644(14) 0.5570(9) 0.173(8) Uani 1 1 d D U . . .
H21A H 0.663175 0.927599 0.580114 0.260 Uiso 1 1 calc R U . . .
H21B H 0.639036 1.004479 0.569042 0.260 Uiso 1 1 calc R U . . .
H21C H 0.729826 0.973811 0.553643 0.260 Uiso 1 1 calc R U . . .
C44 C 0.5839(17) 0.1231(13) 0.6781(8) 0.222(6) Uani 1 1 d D U . . .
C49 C 0.596(2) 0.9948(12) 0.4784(11) 0.179(8) Uani 1 1 d D U . . .
H49A H 0.561065 1.028791 0.493253 0.269 Uiso 1 1 calc R U . . .
H49B H 0.559741 0.974099 0.450869 0.269 Uiso 1 1 calc R U . . .
H49C H 0.648668 1.015930 0.466782 0.269 Uiso 1 1 calc R U . . .
F6 F 0.3791(16) 0.9056(16) 0.6759(10) 0.140(5) Uani 0.53(2) 1 d . U P F 1
F3 F 0.3987(11) 0.8255(10) 0.7389(6) 0.174(5) Uani 1 1 d D U . . .
C2 C 0.3805(11) 0.8320(14) 0.6870(6) 0.137(4) Uani 1 1 d D U . . .
F2 F 0.4357(14) 0.8749(14) 0.6606(8) 0.132(4) Uani 0.47(2) 1 d D U P F 2
F4 F 0.2870(9) 0.8294(10) 0.6696(6) 0.161(4) Uani 1 1 d D U . . .
O19 O 0.7373(19) 0.5332(15) 0.5326(11) 0.210(7) Uani 1 1 d D U . . .

loop_
_atom_site_aniso_label
_atom_site_aniso_U_11
_atom_site_aniso_U_22
_atom_site_aniso_U_33
_atom_site_aniso_U_23
_atom_site_aniso_U_13
_atom_site_aniso_U_12
Ag03 0.0578(6) 0.0906(8) 0.0725(6) 0.0143(5) 0.0022(5) 0.0049(5)
Ag06 0.0628(6) 0.0969(9) 0.0667(6) -0.0155(5) 0.0017(5) 0.0066(5)
Ag01 0.0579(6) 0.0953(8) 0.0564(5) -0.0025(5) 0.0022(4) -0.0031(5)
Ag04 0.0598(6) 0.1044(9) 0.0660(6) 0.0056(5) 0.0104(5) -0.0096(6)
Ag05 0.0675(7) 0.0993(9) 0.0746(7) -0.0082(6) 0.0023(5) 0.0257(6)
Ag02 0.0605(6) 0.0847(8) 0.0775(7) 0.0016(5) -0.0074(5) -0.0080(5)
Ag07 0.0632(6) 0.0774(7) 0.0876(7) 0.0144(6) -0.0034(5) 0.0049(5)
Ag08 0.0583(6) 0.1012(9) 0.0820(7) -0.0002(6) 0.0076(5) 0.0014(6)
Ag09 0.0592(6) 0.0926(9) 0.1186(10) -0.0140(7) -0.0207(6) 0.0152(6)
Ag0A 0.0877(9) 0.1134(10) 0.0681(7) 0.0160(6) 0.0216(6) 0.0132(7)
S00B 0.0443(13) 0.0645(17) 0.0579(14) -0.0023(12) -0.0042(11) 0.0059(12)
S00C 0.0469(14) 0.086(2) 0.0490(13) -0.0016(13) -0.0007(11) 0.0161(14)
S00D 0.0396(13) 0.0741(19) 0.0572(15) 0.0010(13) -0.0021(11) -0.0005(12)
S00E 0.0475(15) 0.077(2) 0.083(2) 0.0137(16) 0.0133(14) 0.0050(14)
S00F 0.0484(15) 0.105(3) 0.0564(16) -0.0048(16) 0.0026(12) -0.0145(16)
C00G 0.063(10) 0.056(10) 0.027(6) 0.004(6) -0.001(6) 0.012(7)
C00H 0.105(6) 0.142(7) 0.123(6) -0.007(5) -0.006(5) -0.008(5)
C00I 0.085(4) 0.154(7) 0.110(5) -0.019(5) -0.002(3) 0.020(4)
C00J 0.118(6) 0.120(6) 0.182(8) 0.016(6) 0.069(7) 0.016(5)
C00K 0.058(5) 0.169(7) 0.099(6) -0.030(6) 0.014(5) -0.016(6)
C00L 0.124(7) 0.254(13) 0.126(7) -0.041(7) 0.046(5) -0.059(8)
O00N 0.092(10) 0.172(17) 0.22(2) -0.095(16) 0.020(12) -0.013(10)
C00O 0.080(3) 0.179(4) 0.113(4) -0.029(4) 0.010(3) -0.012(3)
F00Q 0.151(10) 0.203(11) 0.229(13) 0.096(10) 0.042(10) -0.006(10)
C00S 0.124(7) 0.254(13) 0.126(7) -0.041(7) 0.046(5) -0.059(8)
C00U 0.085(4) 0.154(7) 0.110(5) -0.019(5) -0.002(3) 0.020(4)
C00W 0.151(11) 0.208(14) 0.162(13) -0.028(12) 0.103(10) -0.055(10)
C00X 0.085(4) 0.154(7) 0.110(5) -0.019(5) -0.002(3) 0.020(4)
C00Y 0.080(3) 0.179(4) 0.113(4) -0.029(4) 0.010(3) -0.012(3)
O00Z 0.380(12) 0.150(8) 0.116(7) 0.028(6) -0.037(8) 0.038(9)
C010 0.085(4) 0.154(7) 0.110(5) -0.019(5) -0.002(3) 0.020(4)
C011 0.085(4) 0.154(7) 0.110(5) -0.019(5) -0.002(3) 0.020(4)
O012 0.380(12) 0.150(8) 0.116(7) 0.028(6) -0.037(8) 0.038(9)
C013 0.105(6) 0.142(7) 0.123(6) -0.007(5) -0.006(5) -0.008(5)
C015 0.118(6) 0.120(6) 0.182(8) 0.016(6) 0.069(7) 0.016(5)
C016 0.124(7) 0.254(13) 0.126(7) -0.041(7) 0.046(5) -0.059(8)
C017 0.085(4) 0.154(7) 0.110(5) -0.019(5) -0.002(3) 0.020(4)
O018 0.28(2) 0.107(11) 0.074(8) -0.006(7) -0.010(11) -0.018(13)
C019 0.124(7) 0.254(13) 0.126(7) -0.041(7) 0.046(5) -0.059(8)
C01A 0.085(4) 0.154(7) 0.110(5) -0.019(5) -0.002(3) 0.020(4)
C01B 0.105(6) 0.142(7) 0.123(6) -0.007(5) -0.006(5) -0.008(5)
C01C 0.118(6) 0.120(6) 0.182(8) 0.016(6) 0.069(7) 0.016(5)
C01D 0.118(6) 0.120(6) 0.182(8) 0.016(6) 0.069(7) 0.016(5)
C01E 0.080(3) 0.179(4) 0.113(4) -0.029(4) 0.010(3) -0.012(3)
C01G 0.105(6) 0.142(7) 0.123(6) -0.007(5) -0.006(5) -0.008(5)
C1 0.105(6) 0.142(7) 0.123(6) -0.007(5) -0.006(5) -0.008(5)
O21A 0.038(10) 0.17(2) 0.17(3) -0.03(2) -0.031(14) 0.042(13)
C01L 0.080(3) 0.179(4) 0.113(4) -0.029(4) 0.010(3) -0.012(3)
C01M 0.082(6) 0.177(7) 0.120(6) -0.022(6) 0.010(6) -0.014(6)
C01P 0.080(6) 0.179(7) 0.119(7) -0.039(6) 0.007(6) -0.008(6)
F01R 0.184(13) 0.275(16) 0.246(13) 0.002(12) 0.051(12) -0.019(13)
C01S 0.150(12) 0.212(14) 0.173(13) -0.030(12) 0.087(10) -0.051(10)
C01T 0.124(7) 0.254(13) 0.126(7) -0.041(7) 0.046(5) -0.059(8)
F01U 0.157(12) 0.266(15) 0.247(13) -0.079(12) 0.101(11) -0.025(11)
C01V 0.073(11) 0.085(13) 0.23(3) 0.026(16) 0.036(15) 0.006(9)
F01W 0.190(13) 0.222(13) 0.276(16) -0.018(11) 0.080(13) -0.072(11)
C01Y 0.105(6) 0.142(7) 0.123(6) -0.007(5) -0.006(5) -0.008(5)
F01Z 0.184(11) 0.245(13) 0.205(11) 0.026(10) 0.100(9) -0.037(11)
C020 0.372(14) 0.155(8) 0.122(8) 0.016(7) -0.029(9) 0.028(9)
C021 0.111(16) 0.092(14) 0.23(3) 0.030(16) 0.097(19) 0.008(12)
C022 0.085(4) 0.154(7) 0.110(5) -0.019(5) -0.002(3) 0.020(4)
C024 0.105(6) 0.142(7) 0.123(6) -0.007(5) -0.006(5) -0.008(5)
C027 0.124(7) 0.254(13) 0.126(7) -0.041(7) 0.046(5) -0.059(8)
F02B 0.382(16) 0.166(12) 0.134(10) 0.023(9) -0.032(11) 0.045(13)
C02C 0.083(6) 0.181(7) 0.113(6) -0.023(6) 0.006(6) -0.014(6)
C02E 0.085(4) 0.154(7) 0.110(5) -0.019(5) -0.002(3) 0.020(4)
C02F 0.124(7) 0.254(13) 0.126(7) -0.041(7) 0.046(5) -0.059(8)
C02J 0.124(7) 0.254(13) 0.126(7) -0.041(7) 0.046(5) -0.059(8)
C02L 0.080(3) 0.179(4) 0.113(4) -0.029(4) 0.010(3) -0.012(3)
C02P 0.105(6) 0.142(7) 0.123(6) -0.007(5) -0.006(5) -0.008(5)
F02Q 0.150(9) 0.236(14) 0.215(12) 0.088(11) 0.079(9) 0.015(10)
C02S 0.118(6) 0.120(6) 0.182(8) 0.016(6) 0.069(7) 0.016(5)
O02V 0.198(14) 0.231(14) 0.219(15) -0.017(13) 0.107(12) -0.079(12)
C7 0.124(7) 0.254(13) 0.126(7) -0.041(7) 0.046(5) -0.059(8)
C12 0.124(7) 0.254(13) 0.126(7) -0.041(7) 0.046(5) -0.059(8)
F5 0.414(18) 0.158(10) 0.162(11) 0.005(9) -0.039(12) 0.046(13)
O21B 0.059(11) 0.13(2) 0.21(3) 0.04(2) -0.018(14) 0.044(12)
C19 0.085(4) 0.154(7) 0.110(5) -0.019(5) -0.002(3) 0.020(4)
C47 0.118(6) 0.120(6) 0.182(8) 0.016(6) 0.069(7) 0.016(5)
C6 0.106(17) 0.13(2) 0.21(3) -0.014(19) 0.061(19) 0.007(15)
C5 0.118(6) 0.120(6) 0.182(8) 0.016(6) 0.069(7) 0.016(5)
C25 0.118(6) 0.120(6) 0.182(8) 0.016(6) 0.069(7) 0.016(5)
C8 0.118(6) 0.120(6) 0.182(8) 0.016(6) 0.069(7) 0.016(5)
F13 0.45(2) 0.154(12) 0.169(14) 0.031(11) 0.003(16) 0.029(13)
F1 0.39(2) 0.140(11) 0.194(15) 0.001(11) -0.057(16) 0.035(12)
C9 0.080(3) 0.179(4) 0.113(4) -0.029(4) 0.010(3) -0.012(3)
C10 0.372(14) 0.155(8) 0.122(8) 0.016(7) -0.029(9) 0.028(9)
F31 0.40(2) 0.255(18) 0.131(12) -0.006(13) -0.008(14) 0.037(15)
O14 0.0592(6) 0.0926(9) 0.1186(10) -0.0140(7) -0.0207(6) 0.0152(6)
O1 0.156(10) 0.195(12) 0.181(11) 0.064(9) 0.057(9) -0.015(9)
F34 0.392(16) 0.171(12) 0.148(11) 0.045(9) -0.024(11) 0.013(13)
C42 0.124(9) 0.193(12) 0.168(11) 0.069(9) 0.065(10) -0.006(10)
O80 0.120(8) 0.169(8) 0.167(8) -0.003(7) 0.018(7) 0.017(7)
C13 0.075(7) 0.156(8) 0.136(8) -0.022(7) -0.006(6) 0.021(7)
O65 0.144(9) 0.200(12) 0.184(11) 0.055(9) 0.059(9) -0.026(10)
C32 0.141(9) 0.197(11) 0.177(11) 0.072(9) 0.066(9) -0.016(10)
O2 0.0592(6) 0.0926(9) 0.1186(10) -0.0140(7) -0.0207(6) 0.0152(6)
C22 0.372(14) 0.155(8) 0.122(8) 0.016(7) -0.029(9) 0.028(9)
C4 0.136(10) 0.138(10) 0.152(9) 0.020(9) -0.004(9) 0.023(9)
N12 0.146(10) 0.145(8) 0.194(10) 0.020(8) -0.008(9) -0.001(9)
C3 0.137(11) 0.140(9) 0.174(9) 0.029(7) -0.018(9) 0.011(8)
C21 0.166(16) 0.164(15) 0.188(13) 0.012(12) 0.006(12) -0.024(14)
C44 0.383(15) 0.157(10) 0.115(10) 0.014(8) -0.027(10) 0.036(12)
C49 0.174(16) 0.153(13) 0.206(15) 0.029(12) 0.002(14) 0.014(13)
F6 0.096(11) 0.180(9) 0.148(12) -0.036(10) 0.027(10) 0.031(9)
F3 0.147(10) 0.220(12) 0.150(7) -0.032(8) -0.009(7) 0.025(10)
C2 0.094(7) 0.172(8) 0.143(7) -0.040(8) 0.005(6) 0.016(7)
F2 0.094(8) 0.149(8) 0.150(9) -0.033(8) -0.004(8) 0.029(7)
F4 0.102(6) 0.223(11) 0.155(9) -0.055(9) -0.002(7) 0.017(7)
O19 0.182(14) 0.238(15) 0.231(15) -0.033(12) 0.113(12) -0.018(12)

loop_
_atom_type_symbol
_atom_type_description
_atom_type_scat_dispersion_real
_atom_type_scat_dispersion_imag
_atom_type_scat_source
C C 0.0010 0.0012 'International Tables Vol C Tables 4.2.6.8 and 6.1.1.4'
H H 0.0000 0.0000 'International Tables Vol C Tables 4.2.6.8 and 6.1.1.4'
Ag Ag -1.4246 0.8625 'International Tables Vol C Tables 4.2.6.8 and 6.1.1.4'
F F 0.0089 0.0077 'International Tables Vol C Tables 4.2.6.8 and 6.1.1.4'
N N 0.0022 0.0024 'International Tables Vol C Tables 4.2.6.8 and 6.1.1.4'
O O 0.0047 0.0045 'International Tables Vol C Tables 4.2.6.8 and 6.1.1.4'
S S 0.0854 0.0941 'International Tables Vol C Tables 4.2.6.8 and 6.1.1.4'

loop_
_geom_angle_atom_site_label_1
_geom_angle_atom_site_label_2
_geom_angle_atom_site_label_3
_geom_angle
_geom_angle_site_symmetry_1
_geom_angle_site_symmetry_3
_geom_angle_publ_flag
S00E Ag03 S00C 164.96(14) . . ?
S00E Ag03 Ag04 54.14(10) . 3_666 ?
S00C Ag03 Ag04 112.93(9) . 3_666 ?
S00E Ag03 Ag09 116.10(10) . 3_666 ?
S00C Ag03 Ag09 51.55(9) . 3_666 ?
Ag04 Ag03 Ag09 61.96(4) 3_666 3_666 ?
S00B Ag06 S00C 164.27(13) . . ?
S00B Ag06 Ag0A 112.85(9) . . ?
S00C Ag06 Ag0A 53.29(9) . . ?
S00B Ag06 Ag02 51.22(8) . . ?
S00C Ag06 Ag02 114.89(10) . . ?
Ag0A Ag06 Ag02 61.76(4) . . ?
S00F Ag01 S00D 163.21(14) . . ?
S00F Ag01 Ag09 112.61(11) . . ?
S00D Ag01 Ag09 53.84(8) . . ?
S00F Ag01 Ag0A 51.83(10) . 3_666 ?
S00D Ag01 Ag0A 115.08(9) . 3_666 ?
Ag09 Ag01 Ag0A 61.33(4) . 3_666 ?
O018 Ag04 O80 67.9(7) . . ?
O018 Ag04 S00D 125.9(6) . . ?
O80 Ag04 S00D 124.0(4) . . ?
O018 Ag04 S00E 110.9(5) . 3_666 ?
O80 Ag04 S00E 106.6(5) . 3_666 ?
S00D Ag04 S00E 113.31(12) . 3_666 ?
O018 Ag04 Ag03 152.6(6) . 3_666 ?
O80 Ag04 Ag03 98.7(5) . 3_666 ?
S00D Ag04 Ag03 81.49(7) . 3_666 ?
S00E Ag04 Ag03 48.17(8) 3_666 3_666 ?
O018 Ag04 Ag05 82.0(4) . . ?
O80 Ag04 Ag05 132.5(4) . . ?
S00D Ag04 Ag05 103.24(9) . . ?
S00E Ag04 Ag05 50.73(8) 3_666 . ?
Ag03 Ag04 Ag05 91.59(5) 3_666 . ?
O018 Ag04 Ag07 117.7(6) . . ?
O80 Ag04 Ag07 171.2(4) . . ?
S00D Ag04 Ag07 47.38(8) . . ?
S00E Ag04 Ag07 78.29(9) 3_666 . ?
Ag03 Ag04 Ag07 78.97(4) 3_666 . ?
Ag05 Ag04 Ag07 56.21(4) . . ?
O018 Ag04 Ag09 135.7(4) . . ?
O80 Ag04 Ag09 81.3(4) . . ?
S00D Ag04 Ag09 50.33(8) . . ?
S00E Ag04 Ag09 107.97(9) 3_666 . ?
Ag03 Ag04 Ag09 59.80(4) 3_666 . ?
Ag05 Ag04 Ag09 140.89(5) . . ?
Ag07 Ag04 Ag09 90.23(5) . . ?
O00N Ag05 O1 88.6(9) . . ?
O00N Ag05 S00B 113.4(4) . . ?
O1 Ag05 S00B 115.9(6) . . ?
O00N Ag05 S00E 109.5(6) . 3_666 ?
O1 Ag05 S00E 109.2(6) . 3_666 ?
S00B Ag05 S00E 116.82(12) . 3_666 ?
O00N Ag05 Ag07 94.7(6) . . ?
O1 Ag05 Ag07 165.9(6) . . ?
S00B Ag05 Ag07 50.39(8) . . ?
S00E Ag05 Ag07 82.62(9) 3_666 . ?
O00N Ag05 Ag08 158.1(6) . 3_666 ?
O1 Ag05 Ag08 101.6(7) . 3_666 ?
S00B Ag05 Ag08 79.76(7) . 3_666 ?
S00E Ag05 Ag08 48.87(10) 3_666 3_666 ?
Ag07 Ag05 Ag08 80.12(5) . 3_666 ?
O00N Ag05 Ag04 65.2(7) . . ?
O1 Ag05 Ag04 131.1(7) . . ?
S00B Ag05 Ag04 112.37(9) . . ?
S00E Ag05 Ag04 51.80(9) 3_666 . ?
Ag07 Ag05 Ag04 62.12(4) . . ?
Ag08 Ag05 Ag04 93.93(5) 3_666 . ?
O00N Ag05 Ag02 143.1(6) . . ?
O1 Ag05 Ag02 75.5(7) . . ?
S00B Ag05 Ag02 50.30(8) . . ?
S00E Ag05 Ag02 107.20(10) 3_666 . ?
Ag07 Ag05 Ag02 93.93(5) . . ?
Ag08 Ag05 Ag02 58.87(4) 3_666 . ?
Ag04 Ag05 Ag02 147.73(5) . . ?
O00Z Ag02 O65 76.8(10) . . ?
O00Z Ag02 S00B 126.1(10) . . ?
O65 Ag02 S00B 121.4(7) . . ?
O00Z Ag02 S00F 108.4(8) . 3_666 ?
O65 Ag02 S00F 105.9(6) . 3_666 ?
S00B Ag02 S00F 112.52(11) . 3_666 ?
O00Z Ag02 Ag08 153.5(9) . 3_666 ?
O65 Ag02 Ag08 96.4(6) . 3_666 ?
S00B Ag02 Ag08 79.44(8) . 3_666 ?
S00F Ag02 Ag08 48.24(10) 3_666 3_666 ?
O00Z Ag02 Ag06 112.1(8) . . ?
O65 Ag02 Ag06 168.5(7) . . ?
S00B Ag02 Ag06 47.62(7) . . ?
S00F Ag02 Ag06 78.86(8) 3_666 . ?
Ag08 Ag02 Ag06 78.80(4) 3_666 . ?
O00Z Ag02 Ag0A 76.9(6) . . ?
O65 Ag02 Ag0A 134.2(7) . . ?
S00B Ag02 Ag0A 104.40(8) . . ?
S00F Ag02 Ag0A 50.15(9) 3_666 . ?
Ag08 Ag02 Ag0A 90.96(5) 3_666 . ?
Ag06 Ag02 Ag0A 56.89(4) . . ?
O00Z Ag02 Ag05 141.0(6) . . ?
O65 Ag02 Ag05 77.7(7) . . ?
S00B Ag02 Ag05 50.17(8) . . ?
S00F Ag02 Ag05 106.66(11) 3_666 . ?
Ag08 Ag02 Ag05 58.48(4) 3_666 . ?
Ag06 Ag02 Ag05 90.85(5) . . ?
Ag0A Ag02 Ag05 140.74(5) . . ?
S00D Ag07 S00B 162.65(12) . . ?
S00D Ag07 O21A 93.1(9) . 3_666 ?
S00B Ag07 O21A 97.8(10) . 3_666 ?
S00D Ag07 Ag05 111.90(9) . . ?
S00B Ag07 Ag05 53.82(8) . . ?
O21A Ag07 Ag05 94.8(10) 3_666 . ?
S00D Ag07 Ag04 50.64(8) . . ?
S00B Ag07 Ag04 115.35(9) . . ?
O21A Ag07 Ag04 91.0(8) 3_666 . ?
Ag05 Ag07 Ag04 61.68(4) . . ?
S00F Ag08 S00E 165.79(13) . . ?
S00F Ag08 Ag05 116.97(9) . 3_666 ?
S00E Ag08 Ag05 53.36(9) . 3_666 ?
S00F Ag08 Ag02 54.38(9) . 3_666 ?
S00E Ag08 Ag02 115.39(10) . 3_666 ?
Ag05 Ag08 Ag02 62.66(4) 3_666 3_666 ?
O14 Ag09 O2 99.6(4) . . ?
O14 Ag09 S00C 113.6(3) . 3_666 ?
O2 Ag09 S00C 112.5(3) . 3_666 ?
O14 Ag09 S00D 102.1(3) . . ?
O2 Ag09 S00D 110.1(2) . . ?
S00C Ag09 S00D 117.09(12) 3_666 . ?
O14 Ag09 Ag01 152.4(3) . . ?
O2 Ag09 Ag01 93.6(3) . . ?
S00C Ag09 Ag01 82.88(8) 3_666 . ?
S00D Ag09 Ag01 50.30(8) . . ?
O14 Ag09 Ag0A 146.4(3) . 3_666 ?
O2 Ag09 Ag0A 68.5(3) . 3_666 ?
S00C Ag09 Ag0A 51.06(8) 3_666 3_666 ?
S00D Ag09 Ag0A 111.49(9) . 3_666 ?
Ag01 Ag09 Ag0A 61.27(5) . 3_666 ?
O14 Ag09 Ag03 94.8(3) . 3_666 ?
O2 Ag09 Ag03 159.8(3) . 3_666 ?
S00C Ag09 Ag03 48.08(9) 3_666 3_666 ?
S00D Ag09 Ag03 80.26(8) . 3_666 ?
Ag01 Ag09 Ag03 79.65(5) . 3_666 ?
Ag0A Ag09 Ag03 91.72(5) 3_666 3_666 ?
O14 Ag09 Ag04 62.2(3) . . ?
O2 Ag09 Ag04 141.6(3) . . ?
S00C Ag09 Ag04 105.80(10) 3_666 . ?
S00D Ag09 Ag04 49.97(8) . . ?
Ag01 Ag09 Ag04 92.69(5) . . ?
Ag0A Ag09 Ag04 144.58(6) 3_666 . ?
Ag03 Ag09 Ag04 58.24(4) 3_666 . ?
O012 Ag0A C4 58.5(9) . 3_666 ?
O012 Ag0A S00C 123.6(10) . . ?
C4 Ag0A S00C 114.6(7) 3_666 . ?
O012 Ag0A S00F 111.4(8) . 3_666 ?
C4 Ag0A S00F 119.6(7) 3_666 3_666 ?
S00C Ag0A S00F 116.68(13) . 3_666 ?
O012 Ag0A Ag06 113.1(9) . . ?
C4 Ag0A Ag06 157.5(7) 3_666 . ?
S00C Ag0A Ag06 49.81(9) . . ?
S00F Ag0A Ag06 82.74(9) 3_666 . ?
O012 Ag0A Ag01 156.0(10) . 3_666 ?
C4 Ag0A Ag01 116.0(6) 3_666 3_666 ?
S00C Ag0A Ag01 80.32(8) . 3_666 ?
S00F Ag0A Ag01 48.30(8) 3_666 3_666 ?
Ag06 Ag0A Ag01 80.12(5) . 3_666 ?
O012 Ag0A Ag09 136.8(7) . 3_666 ?
C4 Ag0A Ag09 83.9(7) 3_666 3_666 ?
S00C Ag0A Ag09 51.00(8) . 3_666 ?
S00F Ag0A Ag09 105.22(9) 3_666 3_666 ?
Ag06 Ag0A Ag09 93.09(5) . 3_666 ?
Ag01 Ag0A Ag09 57.40(4) 3_666 3_666 ?
O012 Ag0A Ag02 77.5(6) . . ?
C4 Ag0A Ag02 128.8(7) 3_666 . ?
S00C Ag0A Ag02 111.02(10) . . ?
S00F Ag0A Ag02 52.02(8) 3_666 . ?
Ag06 Ag0A Ag02 61.35(4) . . ?
Ag01 Ag0A Ag02 93.23(5) 3_666 . ?
Ag09 Ag0A Ag02 145.32(6) 3_666 . ?
C00H S00B Ag06 110.2(5) . . ?
C00H S00B Ag07 109.5(6) . . ?
Ag06 S00B Ag07 93.23(11) . . ?
C00H S00B Ag05 112.2(5) . . ?
Ag06 S00B Ag05 137.47(12) . . ?
Ag07 S00B Ag05 75.79(10) . . ?
C00H S00B Ag02 113.3(6) . . ?
Ag06 S00B Ag02 81.16(10) . . ?
Ag07 S00B Ag02 136.09(12) . . ?
Ag05 S00B Ag02 79.53(10) . . ?
C00I S00C Ag03 110.9(5) . . ?
C00I S00C Ag06 112.4(5) . . ?
Ag03 S00C Ag06 91.39(14) . . ?
C00I S00C Ag09 113.1(5) . 3_666 ?
Ag03 S00C Ag09 80.37(10) . 3_666 ?
Ag06 S00C Ag09 133.67(13) . 3_666 ?
C00I S00C Ag0A 113.2(6) . . ?
Ag03 S00C Ag0A 135.60(13) . . ?
Ag06 S00C Ag0A 76.90(10) . . ?
Ag09 S00C Ag0A 77.94(11) 3_666 . ?
C00K S00D Ag07 110.5(6) . . ?
C00K S00D Ag01 112.1(4) . . ?
Ag07 S00D Ag01 89.86(12) . . ?
C00K S00D Ag04 113.0(4) . . ?
Ag07 S00D Ag04 81.98(11) . . ?
Ag01 S00D Ag04 134.24(12) . . ?
C00K S00D Ag09 113.0(6) . . ?
Ag07 S00D Ag09 136.48(13) . . ?
Ag01 S00D Ag09 75.86(10) . . ?
Ag04 S00D Ag09 79.70(10) . . ?
C00J S00E Ag03 113.3(6) . . ?
C00J S00E Ag08 108.8(6) . . ?
Ag03 S00E Ag08 94.86(14) . . ?
C00J S00E Ag05 111.8(6) . 3_666 ?
Ag03 S00E Ag05 134.23(14) . 3_666 ?
Ag08 S00E Ag05 77.77(11) . 3_666 ?
C00J S00E Ag04 114.0(6) . 3_666 ?
Ag03 S00E Ag04 77.69(11) . 3_666 ?
Ag08 S00E Ag04 136.06(14) . 3_666 ?
Ag05 S00E Ag04 77.47(11) 3_666 3_666 ?
C00L S00F Ag08 111.4(7) . . ?
C00L S00F Ag01 108.1(6) . . ?
Ag08 S00F Ag01 92.33(15) . . ?
C00L S00F Ag0A 114.2(7) . 3_666 ?
Ag08 S00F Ag0A 133.84(14) . 3_666 ?
Ag01 S00F Ag0A 79.87(11) . 3_666 ?
C00L S00F Ag02 115.1(6) . 3_666 ?
Ag08 S00F Ag02 77.39(10) . 3_666 ?
Ag01 S00F Ag02 136.42(14) . 3_666 ?
Ag0A S00F Ag02 77.83(11) 3_666 3_666 ?
O21A C00G O21A 180.0(18) . 3_666 ?
O21A C00G O21B 92(3) . 3_666 ?
O21A C00G O21B 88(3) 3_666 3_666 ?
O21B C00G O21B 180(4) 3_666 . ?
C01G C00H C024 109.0(12) . . ?
C01G C00H C02P 109.6(12) . . ?
C024 C00H C02P 110.0(11) . . ?
C01G C00H S00B 110.9(12) . . ?
C024 C00H S00B 110.1(12) . . ?
C02P C00H S00B 107.2(12) . . ?
C022 C00I C01A 110.1(11) . . ?
C022 C00I C19 109.0(11) . . ?
C01A C00I C19 110.3(12) . . ?
C022 C00I S00C 108.5(11) . . ?
C01A C00I S00C 107.9(11) . . ?
C19 C00I S00C 111.0(11) . . ?
C015 C00J C01D 108.3(11) . . ?
C015 C00J C02S 108.7(11) . . ?
C01D C00J C02S 108.3(11) . . ?
C015 C00J S00E 111.7(11) . . ?
C01D C00J S00E 110.9(11) . . ?
C02S C00J S00E 108.9(12) . . ?
C01P C00K C02C 111.8(11) . . ?
C01P C00K C02L 108.7(11) . . ?
C02C C00K C02L 109.1(11) . . ?
C01P C00K S00D 106.2(11) . . ?
C02C C00K S00D 109.2(10) . . ?
C02L C00K S00D 112.0(10) . . ?
C027 C00L C02F 111.0(12) . . ?
C027 C00L C7 109.7(12) . . ?
C02F C00L C7 110.0(12) . . ?
C027 C00L S00F 106.3(13) . . ?
C02F C00L S00F 108.5(14) . . ?
C7 C00L S00F 111.3(12) . . ?
C020 O00N Ag05 135(3) . . ?
C01L C00O C9 111.3(10) . . ?
C01L C00O C01P 112.0(16) . . ?
C9 C00O C01P 102.4(14) . . ?
C01L C00O H00O 110.3 . . ?
C9 C00O H00O 110.3 . . ?
C01P C00O H00O 110.3 . . ?
C12 C00S C02J 120.0(10) . . ?
C12 C00S C7 89.6(19) . . ?
C02J C00S C7 98.2(17) . . ?
C12 C00S H00S 114.9 . . ?
C02J C00S H00S 114.8 . . ?
C7 C00S H00S 114.8 . . ?
C010 C00U C00X 111.5(10) . . ?
C010 C00U H00A 109.3 . . ?
C00X C00U H00A 109.3 . . ?
C010 C00U H00B 109.3 . . ?
C00X C00U H00B 109.3 . . ?
H00A C00U H00B 108.0 . . ?
C01S C00W O19 113(3) . . ?
C01S C00W O02V 120(3) . . ?
O19 C00W O02V 118(2) . . ?
C017 C00X C00U 112.9(10) . . ?
C017 C00X C19 107.2(14) . . ?
C00U C00X C19 102.2(14) . . ?
C017 C00X H00X 111.3 . . ?
C00U C00X H00X 111.4 . . ?
C19 C00X H00X 111.4 . . ?
C01E C00Y C9 113.4(10) . . ?
C01E C00Y C02L 106.0(16) . . ?
C9 C00Y C02L 105.0(15) . . ?
C01E C00Y H00Y 110.7 . . ?
C9 C00Y H00Y 110.7 . . ?
C02L C00Y H00Y 110.7 . . ?
C22 O00Z Ag02 124(2) . . ?
C02E C010 C00U 112.3(10) . . ?
C02E C010 C022 108.6(14) . . ?
C00U C010 C022 108.3(15) . . ?
C02E C010 H010 109.2 . . ?
C00U C010 H010 109.2 . . ?
C022 C010 H010 109.2 . . ?
C017 C011 C02E 109.9(10) . . ?
C017 C011 C01A 110.2(15) . . ?
C02E C011 C01A 104.7(14) . . ?
C017 C011 H011 110.6 . . ?
C02E C011 H011 110.6 . . ?
C01A C011 H011 110.6 . . ?
C22 O012 Ag0A 124(2) . . ?
C01V C013 C021 115.6(10) . . ?
C01V C013 H01A 108.4 . . ?
C021 C013 H01A 108.4 . . ?
C01V C013 H01B 108.4 . . ?
C021 C013 H01B 108.4 . . ?
H01A C013 H01B 107.4 . . ?
C47 C015 C00J 112.6(13) . . ?
C47 C015 H01C 109.1 . . ?
C00J C015 H01C 109.1 . . ?
C47 C015 H01D 109.1 . . ?
C00J C015 H01D 109.1 . . ?
H01C C015 H01D 107.8 . . ?
C01T C016 C02J 114.4(11) . . ?
C01T C016 C027 100.9(19) . . ?
C02J C016 C027 106.5(17) . . ?
C01T C016 H016 111.5 . . ?
C02J C016 H016 111.5 . . ?
C027 C016 H016 111.4 . . ?
C00X C017 C011 112.8(10) . . ?
C00X C017 H01E 109.0 . . ?
C011 C017 H01E 109.0 . . ?
C00X C017 H01F 109.0 . . ?
C011 C017 H01F 109.0 . . ?
H01E C017 H01F 107.8 . . ?
C020 O018 Ag04 115(2) . . ?
C12 C019 C01T 113.7(10) . . ?
C12 C019 C02F 102.7(17) . . ?
C01T C019 C02F 108.5(17) . . ?
C12 C019 H019 110.5 . . ?
C01T C019 H019 110.5 . . ?
C02F C019 H019 110.6 . . ?
C00I C01A C011 109.0(12) . . ?
C00I C01A H01G 109.9 . . ?
C011 C01A H01G 109.9 . . ?
C00I C01A H01H 109.9 . . ?
C011 C01A H01H 109.9 . . ?
H01G C01A H01H 108.3 . . ?
C1 C01B C021 116.7(10) . . ?
C1 C01B H01I 108.1 . . ?
C021 C01B H01I 108.1 . . ?
C1 C01B H01J 108.1 . . ?
C021 C01B H01J 108.1 . . ?
H01I C01B H01J 107.3 . . ?
C8 C01C C5 114.0(10) . . ?
C8 C01C H01K 108.8 . . ?
C5 C01C H01K 108.8 . . ?
C8 C01C H01L 108.7 . . ?
C5 C01C H01L 108.7 . . ?
H01K C01C H01L 107.6 . . ?
C8 C01D C00J 109.9(13) . . ?
C8 C01D H01M 109.7 . . ?
C00J C01D H01M 109.7 . . ?
C8 C01D H01N 109.7 . . ?
C00J C01D H01N 109.7 . . ?
H01M C01D H01N 108.2 . . ?
C00Y C01E C01M 112.3(10) . . ?
C00Y C01E H01O 109.1 . . ?
C01M C01E H01O 109.1 . . ?
C00Y C01E H01P 109.1 . . ?
C01M C01E H01P 109.1 . . ?
H01O C01E H01P 107.9 . . ?
C00H C01G C01V 109.0(13) . . ?
C00H C01G H01Q 109.9 . . ?
C01V C01G H01Q 109.9 . . ?
C00H C01G H01R 109.9 . . ?
C01V C01G H01R 109.9 . . ?
H01Q C01G H01R 108.3 . . ?
C01B C1 C01Y 115.6(10) . . ?
C01B C1 C024 100.7(16) . . ?
C01Y C1 C024 103.5(16) . . ?
C01B C1 H1 112.1 . . ?
C01Y C1 H1 112.0 . . ?
C024 C1 H1 112.0 . . ?
C00G O21A Ag07 130.4(17) . 3_666 ?
C01M C01L C00O 112.3(10) . . ?
C01M C01L H01S 109.1 . . ?
C00O C01L H01S 109.1 . . ?
C01M C01L H01T 109.1 . . ?
C00O C01L H01T 109.1 . . ?
H01S C01L H01T 107.9 . . ?
C01L C01M C01E 112.8(10) . . ?
C01L C01M C02C 104.8(15) . . ?
C01E C01M C02C 106.1(14) . . ?
C01L C01M H01U 110.9 . . ?
C01E C01M H01U 110.9 . . ?
C02C C01M H01U 110.9 . . ?
C00K C01P C00O 107.6(12) . . ?
C00K C01P H01V 110.2 . . ?
C00O C01P H01V 110.2 . . ?
C00K C01P H01W 110.2 . . ?
C00O C01P H01W 110.2 . . ?
H01V C01P H01W 108.5 . . ?
C00W C01S F01U 116(3) . . ?
C00W C01S F01R 119(3) . . ?
F01U C01S F01R 98(2) . . ?
C00W C01S F01W 125(3) . . ?
F01U C01S F01W 97(2) . . ?
F01R C01S F01W 96(2) . . ?
C016 C01T C019 114.3(11) . . ?
C016 C01T H01X 108.7 . . ?
C019 C01T H01X 108.7 . . ?
C016 C01T H01Y 108.7 . . ?
C019 C01T H01Y 108.7 . . ?
H01X C01T H01Y 107.6 . . ?
C01Y C01V C013 115.8(10) . . ?
C01Y C01V C01G 102.4(15) . . ?
C013 C01V C01G 103.9(16) . . ?
C01Y C01V H01Z 111.4 . . ?
C013 C01V H01Z 111.4 . . ?
C01G C01V H01Z 111.4 . . ?
C01V C01Y C1 114.5(10) . . ?
C01V C01Y H01 108.6 . . ?
C1 C01Y H01 108.6 . . ?
C01V C01Y H 108.6 . . ?
C1 C01Y H 108.6 . . ?
H01 C01Y H 107.6 . . ?
O018 C020 O00N 130(3) . . ?
O018 C020 C10 117(4) . . ?
O00N C020 C10 113(3) . . ?
C01B C021 C013 115.8(10) . . ?
C01B C021 C02P 102.3(15) . . ?
C013 C021 C02P 99.2(16) . . ?
C01B C021 H021 112.7 . . ?
C013 C021 H021 112.7 . . ?
C02P C021 H021 112.8 . . ?
C010 C022 C00I 106.5(13) . . ?
C010 C022 H02A 110.4 . . ?
C00I C022 H02A 110.4 . . ?
C010 C022 H02B 110.4 . . ?
C00I C022 H02B 110.4 . . ?
H02A C022 H02B 108.6 . . ?
C00H C024 C1 109.9(13) . . ?
C00H C024 H02C 109.7 . . ?
C1 C024 H02C 109.7 . . ?
C00H C024 H02D 109.7 . . ?
C1 C024 H02D 109.7 . . ?
H02C C024 H02D 108.2 . . ?
C00L C027 C016 108.3(14) . . ?
C00L C027 H02E 110.0 . . ?
C016 C027 H02E 110.1 . . ?
C00L C027 H02F 110.0 . . ?
C016 C027 H02F 110.1 . . ?
H02E C027 H02F 108.4 . . ?
C00K C02C C01M 110.8(13) . . ?
C00K C02C H02G 109.5 . . ?
C01M C02C H02G 109.5 . . ?
C00K C02C H02H 109.5 . . ?
C01M C02C H02H 109.5 . . ?
H02G C02C H02H 108.1 . . ?
C010 C02E C011 111.4(10) . . ?
C010 C02E H02I 109.3 . . ?
C011 C02E H02I 109.4 . . ?
C010 C02E H02J 109.4 . . ?
C011 C02E H02J 109.3 . . ?
H02I C02E H02J 108.0 . . ?
C019 C02F C00L 102.3(17) . . ?
C019 C02F H02K 111.3 . . ?
C00L C02F H02K 111.3 . . ?
C019 C02F H02L 111.3 . . ?
C00L C02F H02L 111.3 . . ?
H02K C02F H02L 109.2 . . ?
C00S C02J C016 115.1(10) . . ?
C00S C02J H02M 108.5 . . ?
C016 C02J H02M 108.5 . . ?
C00S C02J H02N 108.5 . . ?
C016 C02J H02N 108.5 . . ?
H02M C02J H02N 107.5 . . ?
C00Y C02L C00K 109.2(12) . . ?
C00Y C02L H02O 109.9 . . ?
C00K C02L H02O 109.8 . . ?
C00Y C02L H02P 109.8 . . ?
C00K C02L H02P 109.8 . . ?
H02O C02L H02P 108.3 . . ?
C021 C02P C00H 110.1(13) . . ?
C021 C02P H02Q 109.6 . . ?
C00H C02P H02Q 109.7 . . ?
C021 C02P H02R 109.7 . . ?
C00H C02P H02R 109.6 . . ?
H02Q C02P H02R 108.2 . . ?
C5 C02S C00J 110.0(14) . . ?
C5 C02S H02S 109.7 . . ?
C00J C02S H02S 109.7 . . ?
C5 C02S H02T 109.7 . . ?
C00J C02S H02T 109.6 . . ?
H02S C02S H02T 108.2 . . ?
C00S C7 C00L 116.8(14) . . ?
C00S C7 H7A 108.1 . . ?
C00L C7 H7A 108.1 . . ?
C00S C7 H7B 108.1 . . ?
C00L C7 H7B 108.1 . . ?
H7A C7 H7B 107.3 . . ?
C00S C12 C019 118.0(10) . . ?
C00S C12 H12A 107.8 . . ?
C019 C12 H12A 107.8 . . ?
C00S C12 H12B 107.8 . . ?
C019 C12 H12B 107.8 . . ?
H12A C12 H12B 107.1 . . ?
C00X C19 C00I 112.6(13) . . ?
C00X C19 H19A 109.1 . . ?
C00I C19 H19A 109.1 . . ?
C00X C19 H19B 109.1 . . ?
C00I C19 H19B 109.1 . . ?
H19A C19 H19B 107.8 . . ?
C6 C47 C25 113.2(10) . . ?
C6 C47 C015 105.4(16) . . ?
C25 C47 C015 104.6(16) . . ?
C6 C47 H47 111.1 . . ?
C25 C47 H47 111.1 . . ?
C015 C47 H47 111.1 . . ?
C47 C6 C8 112.8(10) . . ?
C47 C6 H6A 109.0 . . ?
C8 C6 H6A 109.0 . . ?
C47 C6 H6B 109.0 . . ?
C8 C6 H6B 109.1 . . ?
H6A C6 H6B 107.8 . . ?
C01C C5 C02S 102.7(15) . . ?
C01C C5 C25 111.2(10) . . ?
C02S C5 C25 110.0(15) . . ?
C01C C5 H5 110.9 . . ?
C02S C5 H5 110.9 . . ?
C25 C5 H5 110.9 . . ?
C47 C25 C5 112.7(10) . . ?
C47 C25 H25A 109.0 . . ?
C5 C25 H25A 109.0 . . ?
C47 C25 H25B 109.1 . . ?
C5 C25 H25B 109.1 . . ?
H25A C25 H25B 107.8 . . ?
C01C C8 C6 115.0(10) . . ?
C01C C8 C01D 104.6(17) . . ?
C6 C8 C01D 104.2(16) . . ?
C01C C8 H8 110.9 . . ?
C6 C8 H8 110.9 . . ?
C01D C8 H8 110.9 . . ?
C00O C9 C00Y 113.0(10) . . ?
C00O C9 H9A 109.0 . . ?
C00Y C9 H9A 109.0 . . ?
C00O C9 H9B 109.0 . . ?
C00Y C9 H9B 109.0 . . ?
H9A C9 H9B 107.8 . . ?
F1 C10 F31 102.3(18) . . ?
F1 C10 F13 101.4(17) . . ?
F31 C10 F13 102.7(18) . . ?
F1 C10 C020 124(3) . . ?
F31 C10 C020 109(3) . . ?
F13 C10 C020 115(3) . . ?
C13 O14 Ag09 153.0(14) . . ?
C42 O1 Ag05 134(3) . . ?
O1 C42 O65 123(3) . . ?
O1 C42 C32 129(4) . . ?
O65 C42 C32 106(3) . . ?
C13 O80 Ag04 121.9(14) . . ?
O14 C13 O80 104.9(16) . . ?
O14 C13 C2 146(2) . . ?
O80 C13 C2 108.9(18) . . ?
O14 C13 F2 91.4(16) . . ?
O80 C13 F2 154(2) . . ?
C2 C13 F2 57.4(12) . . ?
C42 O65 Ag02 127.8(19) . . ?
F01Z C32 F00Q 106.3(16) . . ?
F01Z C32 F02Q 105.0(16) . . ?
F00Q C32 F02Q 105.9(15) . . ?
F01Z C32 C42 111(2) . . ?
F00Q C32 C42 114(2) . . ?
F02Q C32 C42 114(2) . . ?
C3 O2 Ag09 139.8(11) . . ?
O012 C22 O00Z 126(4) . . ?
O012 C22 C44 109(2) . . ?
O00Z C22 C44 114(2) . . ?
C3 C4 Ag0A 121.7(17) . 3_666 ?
C49 N12 C21 120.5(12) . . ?
C49 N12 C3 119.2(11) . . ?
C21 N12 C3 118.9(11) . . ?
O2 C3 N12 124.5(17) . . ?
O2 C3 C4 112.4(19) . . ?
N12 C3 C4 123.0(18) . . ?
N12 C21 H21A 111.8 . . ?
N12 C21 H21B 111.6 . . ?
H21A C21 H21B 107.3 . . ?
N12 C21 H21C 111.4 . . ?
H21A C21 H21C 107.2 . . ?
H21B C21 H21C 107.4 . . ?
F5 C44 F02B 97.7(17) . . ?
F5 C44 F34 99.4(18) . . ?
F02B C44 F34 96.4(17) . . ?
F5 C44 C22 121(2) . . ?
F02B C44 C22 119(3) . . ?
F34 C44 C22 119(3) . . ?
N12 C49 H49A 109.4 . . ?
N12 C49 H49B 109.5 . . ?
H49A C49 H49B 109.5 . . ?
N12 C49 H49C 109.5 . . ?
H49A C49 H49C 109.5 . . ?
H49B C49 H49C 109.5 . . ?
C13 C2 F3 107.7(18) . . ?
C13 C2 F4 121(2) . . ?
F3 C2 F4 113.8(12) . . ?
C13 C2 F2 70.7(17) . . ?
F3 C2 F2 120.0(14) . . ?
F4 C2 F2 116.7(13) . . ?
C13 C2 F6 117.1(18) . . ?
F3 C2 F6 107(2) . . ?
F4 C2 F6 88.6(17) . . ?
C2 F2 C13 51.9(15) . . ?

loop_
_geom_bond_atom_site_label_1
_geom_bond_atom_site_label_2
_geom_bond_distance
_geom_bond_site_symmetry_2
_geom_bond_publ_flag
Ag03 S00E 2.385(4) . ?
Ag03 S00C 2.400(4) . ?
Ag03 Ag04 3.1278(19) 3_666 ?
Ag03 Ag09 3.180(2) 3_666 ?
Ag06 S00B 2.405(3) . ?
Ag06 S00C 2.409(3) . ?
Ag06 Ag0A 3.071(2) . ?
Ag06 Ag02 3.2176(19) . ?
Ag01 S00F 2.409(3) . ?
Ag01 S00D 2.421(3) . ?
Ag01 Ag09 3.0514(19) . ?
Ag01 Ag0A 3.1762(19) 3_666 ?
Ag04 O018 2.261(14) . ?
Ag04 O80 2.42(2) . ?
Ag04 S00D 2.527(3) . ?
Ag04 S00E 2.595(4) 3_666 ?
Ag04 Ag05 3.223(2) . ?
Ag04 Ag07 3.2363(19) . ?
Ag04 Ag09 3.247(2) . ?
Ag05 O00N 2.297(18) . ?
Ag05 O1 2.335(18) . ?
Ag05 S00B 2.534(3) . ?
Ag05 S00E 2.556(4) 3_666 ?
Ag05 Ag07 3.043(2) . ?
Ag05 Ag08 3.114(2) 3_666 ?
Ag05 Ag02 3.2444(19) . ?
Ag02 O00Z 2.21(2) . ?
Ag02 O65 2.35(2) . ?
Ag02 S00B 2.539(3) . ?
Ag02 S00F 2.604(3) 3_666 ?
Ag02 Ag08 3.1265(19) 3_666 ?
Ag02 Ag0A 3.2299(19) . ?
Ag07 S00D 2.405(4) . ?
Ag07 S00B 2.418(3) . ?
Ag07 O21A 2.59(3) 3_666 ?
Ag08 S00F 2.390(4) . ?
Ag08 S00E 2.400(4) . ?
Ag09 O14 2.265(13) . ?
Ag09 O2 2.397(13) . ?
Ag09 S00C 2.526(3) 3_666 ?
Ag09 S00D 2.541(3) . ?
Ag09 Ag0A 3.178(2) 3_666 ?
Ag0A O012 2.21(2) . ?
Ag0A C4 2.26(3) 3_666 ?
Ag0A S00C 2.528(3) . ?
Ag0A S00F 2.537(4) 3_666 ?
S00B C00H 1.89(2) . ?
S00C C00I 1.863(19) . ?
S00D C00K 1.872(16) . ?
S00E C00J 1.831(19) . ?
S00F C00L 1.94(2) . ?
C00G O21A 1.10(4) . ?
C00G O21A 1.10(4) 3_666 ?
C00G O21B 1.12(4) 3_666 ?
C00G O21B 1.12(4) . ?
C00H C01G 1.530(14) . ?
C00H C024 1.533(14) . ?
C00H C02P 1.546(14) . ?
C00I C022 1.510(14) . ?
C00I C01A 1.510(14) . ?
C00I C19 1.510(14) . ?
C00J C015 1.564(14) . ?
C00J C01D 1.573(14) . ?
C00J C02S 1.576(14) . ?
C00K C01P 1.507(13) . ?
C00K C02C 1.515(13) . ?
C00K C02L 1.524(13) . ?
C00L C027 1.550(15) . ?
C00L C02F 1.558(15) . ?
C00L C7 1.560(15) . ?
O00N C020 1.18(5) . ?
C00O C01L 1.497(13) . ?
C00O C9 1.501(13) . ?
C00O C01P 1.517(14) . ?
C00O H00O 1.0000 . ?
F00Q C32 1.373(18) . ?
C00S C12 1.495(14) . ?
C00S C02J 1.512(14) . ?
C00S C7 1.548(15) . ?
C00S H00S 1.0000 . ?
C00U C010 1.498(13) . ?
C00U C00X 1.499(13) . ?
C00U H00A 0.9900 . ?
C00U H00B 0.9900 . ?
C00W C01S 1.26(5) . ?
C00W O19 1.31(2) . ?
C00W O02V 1.33(2) . ?
C00X C017 1.478(13) . ?
C00X C19 1.507(14) . ?
C00X H00X 1.0000 . ?
C00Y C01E 1.489(13) . ?
C00Y C9 1.503(13) . ?
C00Y C02L 1.508(14) . ?
C00Y H00Y 1.0000 . ?
O00Z C22 1.26(3) . ?
C010 C02E 1.497(13) . ?
C010 C022 1.504(14) . ?
C010 H010 1.0000 . ?
C011 C017 1.500(14) . ?
C011 C02E 1.510(13) . ?
C011 C01A 1.517(14) . ?
C011 H011 1.0000 . ?
O012 C22 1.26(3) . ?
C013 C01V 1.489(13) . ?
C013 C021 1.497(13) . ?
C013 H01A 0.9900 . ?
C013 H01B 0.9900 . ?
C015 C47 1.551(14) . ?
C015 H01C 0.9900 . ?
C015 H01D 0.9900 . ?
C016 C01T 1.525(14) . ?
C016 C02J 1.533(14) . ?
C016 C027 1.553(15) . ?
C016 H016 1.0000 . ?
C017 H01E 0.9900 . ?
C017 H01F 0.9900 . ?
O018 C020 1.13(4) . ?
C019 C12 1.528(14) . ?
C019 C01T 1.532(14) . ?
C019 C02F 1.540(15) . ?
C019 H019 1.0000 . ?
C01A H01G 0.9900 . ?
C01A H01H 0.9900 . ?
C01B C1 1.478(13) . ?
C01B C021 1.489(13) . ?
C01B H01I 0.9900 . ?
C01B H01J 0.9900 . ?
C01C C8 1.526(14) . ?
C01C C5 1.543(14) . ?
C01C H01K 0.9900 . ?
C01C H01L 0.9900 . ?
C01D C8 1.573(15) . ?
C01D H01M 0.9900 . ?
C01D H01N 0.9900 . ?
C01E C01M 1.498(13) . ?
C01E H01O 0.9900 . ?
C01E H01P 0.9900 . ?
C01G C01V 1.531(14) . ?
C01G H01Q 0.9900 . ?
C01G H01R 0.9900 . ?
C1 C01Y 1.503(13) . ?
C1 C024 1.535(14) . ?
C1 H1 1.0000 . ?
C01L C01M 1.491(13) . ?
C01L H01S 0.9900 . ?
C01L H01T 0.9900 . ?
C01M C02C 1.517(14) . ?
C01M H01U 1.0000 . ?
C01P H01V 0.9900 . ?
C01P H01W 0.9900 . ?
F01R C01S 1.28(2) . ?
C01S F01U 1.27(2) . ?
C01S F01W 1.30(2) . ?
C01T H01X 0.9900 . ?
C01T H01Y 0.9900 . ?
C01V C01Y 1.484(13) . ?
C01V H01Z 1.0000 . ?
C01Y H01 0.9900 . ?
C01Y H 0.9900 . ?
F01Z C32 1.371(18) . ?
C020 C10 1.460(19) . ?
C021 C02P 1.543(14) . ?
C021 H021 1.0000 . ?
C022 H02A 0.9900 . ?
C022 H02B 0.9900 . ?
C024 H02C 0.9900 . ?
C024 H02D 0.9900 . ?
C027 H02E 0.9900 . ?
C027 H02F 0.9900 . ?
F02B C44 1.38(2) . ?
C02C H02G 0.9900 . ?
C02C H02H 0.9900 . ?
C02E H02I 0.9900 . ?
C02E H02J 0.9900 . ?
C02F H02K 0.9900 . ?
C02F H02L 0.9900 . ?
C02J H02M 0.9900 . ?
C02J H02N 0.9900 . ?
C02L H02O 0.9900 . ?
C02L H02P 0.9900 . ?
C02P H02Q 0.9900 . ?
C02P H02R 0.9900 . ?
F02Q C32 1.392(18) . ?
C02S C5 1.547(14) . ?
C02S H02S 0.9900 . ?
C02S H02T 0.9900 . ?
C7 H7A 0.9900 . ?
C7 H7B 0.9900 . ?
C12 H12A 0.9900 . ?
C12 H12B 0.9900 . ?
F5 C44 1.38(2) . ?
C19 H19A 0.9900 . ?
C19 H19B 0.9900 . ?
C47 C6 1.531(14) . ?
C47 C25 1.541(14) . ?
C47 H47 1.0000 . ?
C6 C8 1.534(14) . ?
C6 H6A 0.9900 . ?
C6 H6B 0.9900 . ?
C5 C25 1.553(14) . ?
C5 H5 1.0000 . ?
C25 H25A 0.9900 . ?
C25 H25B 0.9900 . ?
C8 H8 1.0000 . ?
F13 C10 1.43(2) . ?
F1 C10 1.43(2) . ?
C9 H9A 0.9900 . ?
C9 H9B 0.9900 . ?
C10 F31 1.43(2) . ?
O14 C13 1.191(13) . ?
O1 C42 1.19(4) . ?
F34 C44 1.38(2) . ?
C42 O65 1.30(4) . ?
C42 C32 1.41(4) . ?
O80 C13 1.217(14) . ?
C13 C2 1.35(3) . ?
C13 F2 1.62(4) . ?
O2 C3 1.174(16) . ?
C22 C44 1.488(19) . ?
C4 C3 1.460(18) . ?
N12 C49 1.375(14) . ?
N12 C21 1.380(14) . ?
N12 C3 1.395(13) . ?
C21 H21A 0.9992 . ?
C21 H21B 0.9989 . ?
C21 H21C 0.9985 . ?
C49 H49A 0.9800 . ?
C49 H49B 0.9800 . ?
C49 H49C 0.9800 . ?
F6 C2 1.50(4) . ?
F3 C2 1.434(16) . ?
C2 F4 1.440(16) . ?
C2 F2 1.447(18) . ?

loop_
_geom_torsion_atom_site_label_1
_geom_torsion_atom_site_label_2
_geom_torsion_atom_site_label_3
_geom_torsion_atom_site_label_4
_geom_torsion
_geom_torsion_site_symmetry_1
_geom_torsion_site_symmetry_2
_geom_torsion_site_symmetry_3
_geom_torsion_site_symmetry_4
_geom_torsion_publ_flag
Ag06 S00B C00H C01G -78.4(11) . . . . ?
Ag07 S00B C00H C01G -179.6(10) . . . . ?
Ag05 S00B C00H C01G 98.3(11) . . . . ?
Ag02 S00B C00H C01G 10.5(12) . . . . ?
Ag06 S00B C00H C024 160.9(9) . . . . ?
Ag07 S00B C00H C024 59.7(11) . . . . ?
Ag05 S00B C00H C024 -22.5(12) . . . . ?
Ag02 S00B C00H C024 -110.3(10) . . . . ?
Ag06 S00B C00H C02P 41.2(11) . . . . ?
Ag07 S00B C00H C02P -60.0(11) . . . . ?
Ag05 S00B C00H C02P -142.1(9) . . . . ?
Ag02 S00B C00H C02P 130.1(9) . . . . ?
Ag03 S00C C00I C022 -11.0(11) . . . . ?
Ag06 S00C C00I C022 -111.7(9) . . . . ?
Ag09 S00C C00I C022 77.2(10) 3_666 . . . ?
Ag0A S00C C00I C022 163.5(9) . . . . ?
Ag03 S00C C00I C01A 108.2(10) . . . . ?
Ag06 S00C C00I C01A 7.6(11) . . . . ?
Ag09 S00C C00I C01A -163.6(9) 3_666 . . . ?
Ag0A S00C C00I C01A -77.3(10) . . . . ?
Ag03 S00C C00I C19 -130.8(9) . . . . ?
Ag06 S00C C00I C19 128.5(9) . . . . ?
Ag09 S00C C00I C19 -42.6(11) 3_666 . . . ?
Ag0A S00C C00I C19 43.7(11) . . . . ?
Ag03 S00E C00J C015 10.1(13) . . . . ?
Ag08 S00E C00J C015 114.2(11) . . . . ?
Ag05 S00E C00J C015 -161.9(10) 3_666 . . . ?
Ag04 S00E C00J C015 -76.3(12) 3_666 . . . ?
Ag03 S00E C00J C01D -110.8(11) . . . . ?
Ag08 S00E C00J C01D -6.7(12) . . . . ?
Ag05 S00E C00J C01D 77.2(12) 3_666 . . . ?
Ag04 S00E C00J C01D 162.8(10) 3_666 . . . ?
Ag03 S00E C00J C02S 130.2(10) . . . . ?
Ag08 S00E C00J C02S -125.8(10) . . . . ?
Ag05 S00E C00J C02S -41.8(11) 3_666 . . . ?
Ag04 S00E C00J C02S 43.8(11) 3_666 . . . ?
Ag07 S00D C00K C01P 35.6(11) . . . . ?
Ag01 S00D C00K C01P -62.9(11) . . . . ?
Ag04 S00D C00K C01P 125.4(9) . . . . ?
Ag09 S00D C00K C01P -146.4(9) . . . . ?
Ag07 S00D C00K C02C 156.2(9) . . . . ?
Ag01 S00D C00K C02C 57.7(10) . . . . ?
Ag04 S00D C00K C02C -114.0(9) . . . . ?
Ag09 S00D C00K C02C -25.7(10) . . . . ?
Ag07 S00D C00K C02L -82.9(11) . . . . ?
Ag01 S00D C00K C02L 178.6(10) . . . . ?
Ag04 S00D C00K C02L 6.9(12) . . . . ?
Ag09 S00D C00K C02L 95.1(11) . . . . ?
C010 C00U C00X C017 -51(2) . . . . ?
C010 C00U C00X C19 63.7(16) . . . . ?
C00X C00U C010 C02E 52.2(19) . . . . ?
C00X C00U C010 C022 -67.6(16) . . . . ?
C01D C00J C015 C47 -56.9(19) . . . . ?
C02S C00J C015 C47 60.6(19) . . . . ?
S00E C00J C015 C47 -179.2(17) . . . . ?
C00U C00X C017 C011 53(2) . . . . ?
C19 C00X C017 C011 -58.5(17) . . . . ?
C02E C011 C017 C00X -54.9(19) . . . . ?
C01A C011 C017 C00X 60.0(17) . . . . ?
C022 C00I C01A C011 -64.3(18) . . . . ?
C19 C00I C01A C011 55.9(18) . . . . ?
S00C C00I C01A C011 177.4(14) . . . . ?
C017 C011 C01A C00I -56.6(16) . . . . ?
C02E C011 C01A C00I 61.5(15) . . . . ?
C015 C00J C01D C8 58.7(18) . . . . ?
C02S C00J C01D C8 -59.0(18) . . . . ?
S00E C00J C01D C8 -178.4(16) . . . . ?
C9 C00Y C01E C01M 49(2) . . . . ?
C02L C00Y C01E C01M -65.4(16) . . . . ?
C024 C00H C01G C01V -62.2(18) . . . . ?
C02P C00H C01G C01V 58.2(18) . . . . ?
S00B C00H C01G C01V 176.4(14) . . . . ?
C021 C01B C1 C01Y 39(3) . . . . ?
C021 C01B C1 C024 -71.5(19) . . . . ?
C9 C00O C01L C01M -53(2) . . . . ?
C01P C00O C01L C01M 60.5(17) . . . . ?
C00O C01L C01M C01E 54(2) . . . . ?
C00O C01L C01M C02C -61.3(17) . . . . ?
C00Y C01E C01M C01L -51(2) . . . . ?
C00Y C01E C01M C02C 63.1(18) . . . . ?
C02C C00K C01P C00O 54.7(18) . . . . ?
C02L C00K C01P C00O -65.8(17) . . . . ?
S00D C00K C01P C00O 173.6(14) . . . . ?
C01L C00O C01P C00K -53.8(16) . . . . ?
C9 C00O C01P C00K 65.5(15) . . . . ?
O19 C00W C01S F01U -167(3) . . . . ?
O02V C00W C01S F01U 46(4) . . . . ?
O19 C00W C01S F01R 76(4) . . . . ?
O02V C00W C01S F01R -71(4) . . . . ?
O19 C00W C01S F01W -47(4) . . . . ?
O02V C00W C01S F01W 166(3) . . . . ?
C02J C016 C01T C019 -50(2) . . . . ?
C027 C016 C01T C019 64.2(19) . . . . ?
C12 C019 C01T C016 46(2) . . . . ?
C02F C019 C01T C016 -67(2) . . . . ?
C021 C013 C01V C01Y -41(2) . . . . ?
C021 C013 C01V C01G 70(2) . . . . ?
C00H C01G C01V C01Y 63.0(16) . . . . ?
C00H C01G C01V C013 -58.0(16) . . . . ?
C013 C01V C01Y C1 43(2) . . . . ?
C01G C01V C01Y C1 -69.3(19) . . . . ?
C01B C1 C01Y C01V -42(2) . . . . ?
C024 C1 C01Y C01V 67.2(19) . . . . ?
Ag04 O018 C020 O00N -11(9) . . . . ?
Ag04 O018 C020 C10 173(3) . . . . ?
Ag05 O00N C020 O018 -30(10) . . . . ?
Ag05 O00N C020 C10 147(3) . . . . ?
C1 C01B C021 C013 -37(3) . . . . ?
C1 C01B C021 C02P 69.6(19) . . . . ?
C01V C013 C021 C01B 38(3) . . . . ?
C01V C013 C021 C02P -70.9(19) . . . . ?
C02E C010 C022 C00I -60.7(15) . . . . ?
C00U C010 C022 C00I 61.5(14) . . . . ?
C01A C00I C022 C010 61.9(17) . . . . ?
C19 C00I C022 C010 -59.1(17) . . . . ?
S00C C00I C022 C010 179.8(13) . . . . ?
C01G C00H C024 C1 59.9(18) . . . . ?
C02P C00H C024 C1 -60.3(18) . . . . ?
S00B C00H C024 C1 -178.2(14) . . . . ?
C01B C1 C024 C00H 61.5(16) . . . . ?
C01Y C1 C024 C00H -58.4(16) . . . . ?
C02F C00L C027 C016 69(2) . . . . ?
C7 C00L C027 C016 -52(2) . . . . ?
S00F C00L C027 C016 -172.8(19) . . . . ?
C01T C016 C027 C00L -62.3(17) . . . . ?
C02J C016 C027 C00L 57.5(19) . . . . ?
C01P C00K C02C C01M -61.5(17) . . . . ?
C02L C00K C02C C01M 58.7(17) . . . . ?
S00D C00K C02C C01M -178.6(12) . . . . ?
C01L C01M C02C C00K 61.3(16) . . . . ?
C01E C01M C02C C00K -58.3(16) . . . . ?
C00U C010 C02E C011 -55(2) . . . . ?
C022 C010 C02E C011 64.4(17) . . . . ?
C017 C011 C02E C010 55.5(19) . . . . ?
C01A C011 C02E C010 -62.9(16) . . . . ?
C12 C019 C02F C00L -60.7(16) . . . . ?
C01T C019 C02F C00L 60.0(17) . . . . ?
C027 C00L C02F C019 -64.2(18) . . . . ?
C7 C00L C02F C019 57.4(18) . . . . ?
S00F C00L C02F C019 179.3(14) . . . . ?
C12 C00S C02J C016 -28(3) . . . . ?
C7 C00S C02J C016 67(2) . . . . ?
C01T C016 C02J C00S 39(2) . . . . ?
C027 C016 C02J C00S -71(2) . . . . ?
C01E C00Y C02L C00K 61.9(16) . . . . ?
C9 C00Y C02L C00K -58.4(16) . . . . ?
C01P C00K C02L C00Y 61.9(17) . . . . ?
C02C C00K C02L C00Y -60.2(18) . . . . ?
S00D C00K C02L C00Y 178.8(15) . . . . ?
C01B C021 C02P C00H -56.7(16) . . . . ?
C013 C021 C02P C00H 62.4(15) . . . . ?
C01G C00H C02P C021 -62.4(18) . . . . ?
C024 C00H C02P C021 57.4(18) . . . . ?
S00B C00H C02P C021 177.2(14) . . . . ?
C015 C00J C02S C5 -55.2(18) . . . . ?
C01D C00J C02S C5 62.3(17) . . . . ?
S00E C00J C02S C5 -177.1(14) . . . . ?
C12 C00S C7 C00L 61.1(19) . . . . ?
C02J C00S C7 C00L -59(2) . . . . ?
C027 C00L C7 C00S 58(2) . . . . ?
C02F C00L C7 C00S -65(2) . . . . ?
S00F C00L C7 C00S 175(2) . . . . ?
C02J C00S C12 C019 26(3) . . . . ?
C7 C00S C12 C019 -74(2) . . . . ?
C01T C019 C12 C00S -34(3) . . . . ?
C02F C019 C12 C00S 83(2) . . . . ?
C017 C00X C19 C00I 57.5(16) . . . . ?
C00U C00X C19 C00I -61.5(15) . . . . ?
C022 C00I C19 C00X 62.8(17) . . . . ?
C01A C00I C19 C00X -58.1(17) . . . . ?
S00C C00I C19 C00X -177.7(13) . . . . ?
C00J C015 C47 C6 57.8(18) . . . . ?
C00J C015 C47 C25 -61.8(17) . . . . ?
C25 C47 C6 C8 49(2) . . . . ?
C015 C47 C6 C8 -64.7(19) . . . . ?
C8 C01C C5 C02S 68.2(18) . . . . ?
C8 C01C C5 C25 -49(2) . . . . ?
C00J C02S C5 C01C -63.0(16) . . . . ?
C00J C02S C5 C25 55.5(17) . . . . ?
C6 C47 C25 C5 -53(2) . . . . ?
C015 C47 C25 C5 61.4(16) . . . . ?
C01C C5 C25 C47 52(2) . . . . ?
C02S C5 C25 C47 -60.9(18) . . . . ?
C5 C01C C8 C6 47(2) . . . . ?
C5 C01C C8 C01D -66.3(17) . . . . ?
C47 C6 C8 C01C -46(2) . . . . ?
C47 C6 C8 C01D 67.5(18) . . . . ?
C00J C01D C8 C01C 58.7(17) . . . . ?
C00J C01D C8 C6 -62.4(17) . . . . ?
C01L C00O C9 C00Y 52(2) . . . . ?
C01P C00O C9 C00Y -68.2(17) . . . . ?
C01E C00Y C9 C00O -50(2) . . . . ?
C02L C00Y C9 C00O 65.2(17) . . . . ?
O018 C020 C10 F1 -62(6) . . . . ?
O00N C020 C10 F1 121(4) . . . . ?
O018 C020 C10 F31 58(6) . . . . ?
O00N C020 C10 F31 -119(4) . . . . ?
O018 C020 C10 F13 172(4) . . . . ?
O00N C020 C10 F13 -4(6) . . . . ?
Ag05 O1 C42 O65 7(6) . . . . ?
Ag05 O1 C42 C32 -154(2) . . . . ?
Ag09 O14 C13 O80 70(3) . . . . ?
Ag09 O14 C13 C2 -110(4) . . . . ?
Ag09 O14 C13 F2 -131(2) . . . . ?
Ag04 O80 C13 O14 -15(3) . . . . ?
Ag04 O80 C13 C2 165.4(13) . . . . ?
Ag04 O80 C13 F2 -141(3) . . . . ?
O1 C42 O65 Ag02 9(5) . . . . ?
C32 C42 O65 Ag02 173.2(16) . . . . ?
O1 C42 C32 F01Z -33(4) . . . . ?
O65 C42 C32 F01Z 163(2) . . . . ?
O1 C42 C32 F00Q -154(3) . . . . ?
O65 C42 C32 F00Q 43(3) . . . . ?
O1 C42 C32 F02Q 85(4) . . . . ?
O65 C42 C32 F02Q -79(3) . . . . ?
Ag0A O012 C22 O00Z 41(8) . . . . ?
Ag0A O012 C22 C44 -178(2) . . . . ?
Ag02 O00Z C22 O012 -45(8) . . . . ?
Ag02 O00Z C22 C44 175(2) . . . . ?
Ag09 O2 C3 N12 143.1(18) . . . . ?
Ag09 O2 C3 C4 -40.0(18) . . . . ?
C49 N12 C3 O2 -172(2) . . . . ?
C21 N12 C3 O2 -5(3) . . . . ?
C49 N12 C3 C4 11(3) . . . . ?
C21 N12 C3 C4 178(2) . . . . ?
Ag0A C4 C3 O2 -2.1(17) 3_666 . . . ?
Ag0A C4 C3 N12 174.8(18) 3_666 . . . ?
O012 C22 C44 F5 22(6) . . . . ?
O00Z C22 C44 F5 169(4) . . . . ?
O012 C22 C44 F02B 143(4) . . . . ?
O00Z C22 C44 F02B -71(5) . . . . ?
O012 C22 C44 F34 -101(4) . . . . ?
O00Z C22 C44 F34 46(5) . . . . ?
O14 C13 C2 F3 -142(4) . . . . ?
O80 C13 C2 F3 38(3) . . . . ?
F2 C13 C2 F3 -116.4(16) . . . . ?
O14 C13 C2 F4 85(4) . . . . ?
O80 C13 C2 F4 -95(2) . . . . ?
F2 C13 C2 F4 110.1(17) . . . . ?
O14 C13 C2 F2 -25(4) . . . . ?
O80 C13 C2 F2 155(2) . . . . ?
O14 C13 C2 F6 -21(5) . . . . ?
O80 C13 C2 F6 159(2) . . . . ?
F3 C2 F2 C13 100(2) . . . . ?
F4 C2 F2 C13 -116(2) . . . . ?
O14 C13 F2 C2 166.2(19) . . . . ?
O80 C13 F2 C2 -65(4) . . . . ?
